data_7018714
loop_
_publ_author_name
'Su, Shengqun'
'Wang, Song'
'Song, Xuezhi'
'Song, Shuyan'
'Qin, Chao'
'Zhu, Min'
'Hao, Zhaomin'
'Zhao, Shuna'
'Zhang, Hongjie'

_publ_section_title
;
 Syntheses, structures, photoluminescence, and magnetic properties of
 (3,6)- and 4-connected lanthanide metal-organic frameworks with a
 semirigid tricarboxylate ligand.
;
_journal_issue 16
_journal_name_full 'Dalton transactions (Cambridge, England : 2003)'
_journal_page_first 4772
_journal_page_last 4779
_journal_paper_doi 10.1039/c2dt12346k
_journal_volume 41
_journal_year 2012
_chemical_formula_moiety 'C21 H20.50 Eu N3 O11.25'
_chemical_formula_sum 'C21 H20.5 Eu N3 O11.25'
_chemical_formula_weight 646.86
_chemical_melting_point ?
_chemical_name_systematic
;
?
;
_space_group_IT_number 15
_symmetry_cell_setting monoclinic
_symmetry_space_group_name_Hall '-C 2yc'
_symmetry_space_group_name_H-M 'C 1 2/c 1'
_atom_sites_solution_hydrogens geom
_atom_sites_solution_primary direct
_atom_sites_solution_secondary difmap
_audit_creation_method SHELXL-97
_cell_angle_alpha 90.00
_cell_angle_beta 124.2740(10)
_cell_angle_gamma 90.00
_cell_formula_units_Z 8
_cell_length_a 23.5849(11)
_cell_length_b 15.7031(7)
_cell_length_c 16.1371(7)
_cell_measurement_reflns_used 4885
_cell_measurement_temperature 185(2)
_cell_measurement_theta_max 26.05
_cell_measurement_theta_min 1.82
_cell_volume 4938.7(4)
_computing_cell_refinement 'Bruker SMART'
_computing_data_collection 'Bruker SMART'
_computing_data_reduction 'Bruker SAINT'
_computing_molecular_graphics SHELXP-97
_computing_publication_material SHELXTL
_computing_structure_refinement 'SHELXL-97 (Sheldrick, 1997)'
_computing_structure_solution 'SHELXS-97 (Sheldrick, 1990)'
_diffrn_ambient_temperature 185(2)
_diffrn_detector_area_resol_mean 9.00cm
_diffrn_measured_fraction_theta_full 0.996
_diffrn_measured_fraction_theta_max 0.996
_diffrn_measurement_device_type 'CCD area detector'
_diffrn_measurement_method 'phi and omega scans'
_diffrn_radiation_monochromator graphite
_diffrn_radiation_source 'fine-focus sealed tube'
_diffrn_radiation_type MoK\a
_diffrn_radiation_wavelength 0.71073
_diffrn_reflns_av_R_equivalents 0.0303
_diffrn_reflns_av_sigmaI/netI 0.0351
_diffrn_reflns_limit_h_max 28
_diffrn_reflns_limit_h_min -29
_diffrn_reflns_limit_k_max 19
_diffrn_reflns_limit_k_min -19
_diffrn_reflns_limit_l_max 19
_diffrn_reflns_limit_l_min -15
_diffrn_reflns_number 13509
_diffrn_reflns_theta_full 26.05
_diffrn_reflns_theta_max 26.05
_diffrn_reflns_theta_min 1.82
_diffrn_standards_decay_% none
_diffrn_standards_interval_count none
_diffrn_standards_interval_time none
_diffrn_standards_number none
_exptl_absorpt_coefficient_mu 2.605
_exptl_absorpt_correction_T_max 0.7626
_exptl_absorpt_correction_T_min 0.5980
_exptl_absorpt_correction_type empirical
_exptl_absorpt_process_details SADABS
_exptl_crystal_colour 'light yellow'
_exptl_crystal_density_diffrn 1.740
_exptl_crystal_density_method 'not measured'
_exptl_crystal_description rod
_exptl_crystal_F_000 2564
_exptl_crystal_size_max 0.22
_exptl_crystal_size_mid 0.14
_exptl_crystal_size_min 0.11
_refine_diff_density_max 2.947
_refine_diff_density_min -2.512
_refine_diff_density_rms 0.135
_refine_ls_extinction_method none
_refine_ls_goodness_of_fit_ref 1.052
_refine_ls_hydrogen_treatment constr
_refine_ls_matrix_type full
_refine_ls_number_parameters 289
_refine_ls_number_reflns 4885
_refine_ls_number_restraints 0
_refine_ls_restrained_S_all 1.052
_refine_ls_R_factor_all 0.0438
_refine_ls_R_factor_gt 0.0375
_refine_ls_shift/su_max 0.002
_refine_ls_shift/su_mean 0.000
_refine_ls_structure_factor_coef Fsqd
_refine_ls_weighting_details 'calc w=1/[\s^2^(Fo^2^)+(0.0417P)^2^+44.3878P] where P=(Fo^2^+2Fc^2^)/3'
_refine_ls_weighting_scheme calc
_refine_ls_wR_factor_gt 0.0908
_refine_ls_wR_factor_ref 0.0946
_reflns_number_gt 4239
_reflns_number_total 4885
_reflns_threshold_expression >2sigma(I)
_cod_data_source_file c2dt12346k.txt
_cod_data_source_block 6
_cod_depositor_comments
;
The following automatic conversions were performed:

'_chemical_melting_point' value 'not measured' was changed to '?' -
the value is undefined or not given.

'_symmetry_cell_setting' value
'Monoclinic' changed to 'monoclinic' according to
/home/saulius/struct/CIF-dictionaries/cif_core.dic dictionary named
'cif_core.dic' version 2.4.1 from 2010-06-29.

Automatic conversion script
Id: cif_fix_values 1715 2011-07-08 13:25:40Z adriana 
;
_cod_original_sg_symbol_H-M C2/c
_cod_original_formula_sum 'C21 H20.50 Eu N3 O11.25'
_cod_database_code 7018714

loop_
_symmetry_equiv_pos_as_xyz
'x, y, z'
'-x, y, -z+1/2'
'x+1/2, y+1/2, z'
'-x+1/2, y+1/2, -z+1/2'
'-x, -y, -z'
'x, -y, z-1/2'
'-x+1/2, -y+1/2, -z'
'x+1/2, -y+1/2, z-1/2'

loop_
_atom_site_label
_atom_site_type_symbol
_atom_site_fract_x
_atom_site_fract_y
_atom_site_fract_z
_atom_site_U_iso_or_equiv
_atom_site_adp_type
_atom_site_occupancy
_atom_site_symmetry_multiplicity
_atom_site_calc_flag
_atom_site_refinement_flags
_atom_site_disorder_assembly
_atom_site_disorder_group
Eu1 Eu 0.189612(11) 0.672018(14) 0.378095(16) 0.01500(9) Uani 1 1 d . . .
C1 C 0.3699(2) 0.5381(3) 0.6751(3) 0.0214(10) Uani 1 1 d . . .
C2 C 0.3582(3) 0.4556(3) 0.6386(4) 0.0240(11) Uani 1 1 d . . .
H2A H 0.3213 0.4444 0.5714 0.029 Uiso 1 1 calc R . .
C3 C 0.3998(3) 0.3892(3) 0.6992(4) 0.0243(11) Uani 1 1 d . . .
C4 C 0.4540(3) 0.4052(3) 0.7981(4) 0.0254(11) Uani 1 1 d . . .
C5 C 0.4671(3) 0.4876(4) 0.8332(4) 0.0300(12) Uani 1 1 d . . .
H5A H 0.5051 0.4991 0.8996 0.036 Uiso 1 1 calc R . .
C6 C 0.4259(3) 0.5534(4) 0.7734(4) 0.0302(12) Uani 1 1 d . . .
H6A H 0.4354 0.6098 0.7991 0.036 Uiso 1 1 calc R . .
C7 C 0.4812(3) 0.3089(3) 0.9263(4) 0.0223(10) Uani 1 1 d . . .
C8 C 0.5341(2) 0.2721(3) 1.0139(4) 0.0199(10) Uani 1 1 d . . .
H8A H 0.5790 0.2698 1.0280 0.024 Uiso 1 1 calc R . .
C9 C 0.5212(2) 0.2384(3) 1.0816(3) 0.0202(10) Uani 1 1 d . . .
C10 C 0.4552(2) 0.2413(3) 1.0606(3) 0.0199(10) Uani 1 1 d . . .
H10A H 0.4465 0.2197 1.1074 0.024 Uiso 1 1 calc R . .
C11 C 0.4023(2) 0.2763(3) 0.9703(4) 0.0200(10) Uani 1 1 d . . .
C12 C 0.4155(3) 0.3112(3) 0.9041(4) 0.0236(11) Uani 1 1 d . . .
H12A H 0.3794 0.3367 0.8435 0.028 Uiso 1 1 calc R . .
C13 C 0.3227(2) 0.6092(3) 0.6115(4) 0.0230(10) Uani 1 1 d . . .
C14 C 0.5797(2) 0.2026(3) 1.1793(3) 0.0188(10) Uani 1 1 d . . .
C15 C 0.3293(2) 0.2770(3) 0.9408(3) 0.0211(10) Uani 1 1 d . . .
C16 C 0.2254(4) 0.4809(5) 0.3299(6) 0.0624(9) Uani 1 1 d . A .
H16 H 0.2585 0.4803 0.4004 0.094 Uiso 1 1 calc R . .
C17 C 0.2941(9) 0.3685(10) 0.3263(11) 0.0624(9) Uani 0.50 1 d P A 1
H17A H 0.3304 0.4054 0.3341 0.094 Uiso 0.50 1 calc PR A 1
H17B H 0.2860 0.3214 0.2811 0.094 Uiso 0.50 1 calc PR A 1
H17C H 0.3083 0.3458 0.3919 0.094 Uiso 0.50 1 calc PR A 1
C17' C 0.2509(9) 0.3251(9) 0.3201(12) 0.0624(9) Uani 0.50 1 d P A 2
H17D H 0.2108 0.2944 0.3085 0.094 Uiso 0.50 1 calc PR A 2
H17E H 0.2875 0.3245 0.3918 0.094 Uiso 0.50 1 calc PR A 2
H17F H 0.2671 0.2974 0.2827 0.094 Uiso 0.50 1 calc PR A 2
C18 C 0.1843(4) 0.4160(5) 0.1772(5) 0.0624(9) Uani 1 1 d . A .
H18A H 0.1690 0.4740 0.1518 0.094 Uiso 1 1 calc R . .
H18B H 0.1444 0.3808 0.1585 0.094 Uiso 1 1 calc R . .
H18C H 0.2076 0.3918 0.1480 0.094 Uiso 1 1 calc R . .
C19 C 0.0745(4) 0.5437(4) 0.3880(5) 0.0484(7) Uani 1 1 d . A .
H19 H 0.0369 0.5788 0.3418 0.073 Uiso 1 1 calc R . .
C20 C -0.0093(3) 0.4436(4) 0.3696(5) 0.0484(7) Uani 1 1 d . . .
H20A H -0.0408 0.4894 0.3277 0.073 Uiso 1 1 calc R . .
H20B H -0.0154 0.4305 0.4236 0.073 Uiso 1 1 calc R . .
H20C H -0.0192 0.3926 0.3285 0.073 Uiso 1 1 calc R . .
C21 C 0.1164(3) 0.4124(4) 0.4809(5) 0.0484(7) Uani 1 1 d . . .
H21A H 0.1608 0.4393 0.5059 0.073 Uiso 1 1 calc R . .
H21B H 0.1122 0.3600 0.4449 0.073 Uiso 1 1 calc R . .
H21C H 0.1132 0.3989 0.5374 0.073 Uiso 1 1 calc R . .
N1 N 0.3834(3) 0.3039(3) 0.6562(4) 0.0363(12) Uani 1 1 d . . .
N2 N 0.2306(3) 0.4182(4) 0.2841(4) 0.0624(9) Uani 1 1 d . . .
N3 N 0.0613(3) 0.4707(4) 0.4130(4) 0.0484(7) Uani 1 1 d . . .
O1 O 0.3308(2) 0.6783(2) 0.6554(3) 0.0287(8) Uani 1 1 d . . .
O2 O 0.27860(17) 0.5932(2) 0.5205(2) 0.0237(8) Uani 1 1 d . . .
O3 O 0.3478(3) 0.2978(3) 0.5648(4) 0.0524(13) Uani 1 1 d . . .
O4 O 0.4060(3) 0.2429(3) 0.7122(4) 0.0637(15) Uani 1 1 d . . .
O5 O 0.28602(17) 0.3177(2) 0.8643(3) 0.0275(8) Uani 1 1 d . . .
O6 O 0.31386(17) 0.2381(2) 0.9938(3) 0.0233(7) Uani 1 1 d . . .
O7 O 0.56833(17) 0.1776(2) 1.2433(2) 0.0236(8) Uani 1 1 d . . .
O8 O 0.63821(16) 0.1998(2) 1.1957(2) 0.0217(7) Uani 1 1 d . . .
O9 O 0.49745(19) 0.3417(3) 0.8622(3) 0.0325(9) Uani 1 1 d . . .
O10 O 0.1879(3) 0.5390(3) 0.3020(4) 0.0624(9) Uani 1 1 d . . .
O11 O 0.1331(2) 0.5696(3) 0.4210(3) 0.0484(7) Uani 1 1 d . . .
O1W O 0.2456(11) 0.1600(16) 0.3372(17) 0.071(7) Uani 0.25 1 d P . .

loop_
_atom_site_aniso_label
_atom_site_aniso_U_11
_atom_site_aniso_U_22
_atom_site_aniso_U_33
_atom_site_aniso_U_23
_atom_site_aniso_U_13
_atom_site_aniso_U_12
Eu1 0.01252(13) 0.01611(14) 0.01205(13) 0.00069(9) 0.00429(10) 0.00120(8)
C1 0.022(2) 0.022(3) 0.017(2) 0.0035(19) 0.009(2) 0.0018(19)
C2 0.023(2) 0.029(3) 0.021(2) 0.005(2) 0.012(2) 0.002(2)
C3 0.028(3) 0.020(2) 0.031(3) 0.005(2) 0.020(2) 0.004(2)
C4 0.024(3) 0.034(3) 0.025(3) 0.017(2) 0.018(2) 0.011(2)
C5 0.024(3) 0.037(3) 0.019(2) 0.007(2) 0.006(2) 0.004(2)
C6 0.031(3) 0.028(3) 0.021(3) 0.004(2) 0.008(2) 0.005(2)
C7 0.024(2) 0.023(3) 0.024(3) 0.007(2) 0.015(2) 0.005(2)
C8 0.017(2) 0.019(2) 0.023(2) 0.0032(19) 0.011(2) 0.0040(18)
C9 0.021(2) 0.019(2) 0.016(2) -0.0002(18) 0.007(2) -0.0006(19)
C10 0.023(2) 0.021(2) 0.016(2) 0.0017(18) 0.011(2) -0.0006(19)
C11 0.022(2) 0.020(2) 0.018(2) 0.0013(18) 0.011(2) 0.0012(19)
C12 0.019(2) 0.030(3) 0.019(2) 0.007(2) 0.009(2) 0.006(2)
C13 0.023(2) 0.020(3) 0.019(2) 0.0037(19) 0.008(2) 0.001(2)
C14 0.017(2) 0.018(2) 0.016(2) -0.0006(18) 0.0060(19) -0.0010(18)
C15 0.019(2) 0.026(3) 0.016(2) -0.0041(19) 0.009(2) -0.0013(19)
C16 0.070(2) 0.0529(18) 0.0467(17) -0.0080(14) 0.0221(16) 0.0272(15)
C17 0.070(2) 0.0529(18) 0.0467(17) -0.0080(14) 0.0221(16) 0.0272(15)
C17' 0.070(2) 0.0529(18) 0.0467(17) -0.0080(14) 0.0221(16) 0.0272(15)
C18 0.070(2) 0.0529(18) 0.0467(17) -0.0080(14) 0.0221(16) 0.0272(15)
C19 0.0467(15) 0.0425(15) 0.0529(16) 0.0057(12) 0.0263(13) -0.0103(12)
C20 0.0467(15) 0.0425(15) 0.0529(16) 0.0057(12) 0.0263(13) -0.0103(12)
C21 0.0467(15) 0.0425(15) 0.0529(16) 0.0057(12) 0.0263(13) -0.0103(12)
N1 0.045(3) 0.024(2) 0.045(3) 0.008(2) 0.028(3) 0.007(2)
N2 0.070(2) 0.0529(18) 0.0467(17) -0.0080(14) 0.0221(16) 0.0272(15)
N3 0.0467(15) 0.0425(15) 0.0529(16) 0.0057(12) 0.0263(13) -0.0103(12)
O1 0.036(2) 0.0193(19) 0.0171(17) 0.0016(14) 0.0064(16) 0.0054(15)
O2 0.0207(17) 0.0214(18) 0.0166(17) 0.0013(13) 0.0030(14) 0.0031(14)
O3 0.057(3) 0.034(2) 0.042(3) -0.006(2) 0.013(2) 0.005(2)
O4 0.108(5) 0.027(2) 0.056(3) 0.015(2) 0.046(3) 0.018(3)
O5 0.0161(17) 0.044(2) 0.0175(17) 0.0068(15) 0.0067(15) 0.0036(15)
O6 0.0261(18) 0.0269(19) 0.0235(18) 0.0000(15) 0.0180(16) -0.0025(15)
O7 0.0161(16) 0.034(2) 0.0162(17) 0.0063(14) 0.0067(14) -0.0006(14)
O8 0.0161(16) 0.0316(19) 0.0157(16) 0.0033(14) 0.0079(14) 0.0025(14)
O9 0.0274(19) 0.044(2) 0.036(2) 0.0272(18) 0.0240(18) 0.0201(17)
O10 0.070(2) 0.0529(18) 0.0467(17) -0.0080(14) 0.0221(16) 0.0272(15)
O11 0.0467(15) 0.0425(15) 0.0529(16) 0.0057(12) 0.0263(13) -0.0103(12)
O1W 0.045(12) 0.110(19) 0.059(13) 0.044(13) 0.029(11) 0.002(12)

loop_
_atom_type_symbol
_atom_type_description
_atom_type_scat_dispersion_real
_atom_type_scat_dispersion_imag
_atom_type_scat_source
C C 0.0033 0.0016 'International Tables Vol C Tables 4.2.6.8 and 6.1.1.4'
H H 0.0000 0.0000 'International Tables Vol C Tables 4.2.6.8 and 6.1.1.4'
N N 0.0061 0.0033 'International Tables Vol C Tables 4.2.6.8 and 6.1.1.4'
O O 0.0106 0.0060 'International Tables Vol C Tables 4.2.6.8 and 6.1.1.4'
Eu Eu -0.1578 3.6682 'International Tables Vol C Tables 4.2.6.8 and 6.1.1.4'

loop_
_geom_angle_atom_site_label_1
_geom_angle_atom_site_label_2
_geom_angle_atom_site_label_3
_geom_angle
_geom_angle_site_symmetry_1
_geom_angle_site_symmetry_3
O6 Eu1 O1 70.39(12) 4_556 7_566
O6 Eu1 O2 80.26(12) 4_556 .
O1 Eu1 O2 132.53(12) 7_566 .
O6 Eu1 O5 123.52(12) 4_556 6_565
O1 Eu1 O5 89.64(13) 7_566 6_565
O2 Eu1 O5 76.25(12) . 6_565
O6 Eu1 O10 146.04(16) 4_556 .
O1 Eu1 O10 142.20(15) 7_566 .
O2 Eu1 O10 78.25(14) . .
O5 Eu1 O10 75.97(17) 6_565 .
O6 Eu1 O11 75.23(14) 4_556 .
O1 Eu1 O11 129.85(15) 7_566 .
O2 Eu1 O11 73.16(14) . .
O5 Eu1 O11 140.30(15) 6_565 .
O10 Eu1 O11 73.54(19) . .
O6 Eu1 O7 99.46(12) 4_556 3_454
O1 Eu1 O7 77.11(12) 7_566 3_454
O2 Eu1 O7 145.81(11) . 3_454
O5 Eu1 O7 127.59(12) 6_565 3_454
O10 Eu1 O7 84.37(15) . 3_454
O11 Eu1 O7 73.77(13) . 3_454
O6 Eu1 O8 136.04(11) 4_556 3_454
O1 Eu1 O8 70.26(12) 7_566 3_454
O2 Eu1 O8 142.67(11) . 3_454
O5 Eu1 O8 74.81(11) 6_565 3_454
O10 Eu1 O8 72.26(15) . 3_454
O11 Eu1 O8 118.00(14) . 3_454
O7 Eu1 O8 52.90(11) 3_454 3_454
O6 Eu1 C14 117.48(13) 4_556 3_454
O1 Eu1 C14 68.62(13) 7_566 3_454
O2 Eu1 C14 158.07(13) . 3_454
O5 Eu1 C14 101.25(13) 6_565 3_454
O10 Eu1 C14 80.01(15) . 3_454
O11 Eu1 C14 97.88(15) . 3_454
O7 Eu1 C14 26.76(13) 3_454 3_454
O8 Eu1 C14 26.48(12) 3_454 3_454
O6 Eu1 O6 74.61(12) 4_556 6_565
O1 Eu1 O6 70.12(12) 7_566 6_565
O2 Eu1 O6 66.52(11) . 6_565
O5 Eu1 O6 48.95(11) 6_565 6_565
O10 Eu1 O6 119.04(15) . 6_565
O11 Eu1 O6 132.73(13) . 6_565
O7 Eu1 O6 146.82(11) 3_454 6_565
O8 Eu1 O6 109.01(10) 3_454 6_565
C14 Eu1 O6 128.29(12) 3_454 6_565
O6 Eu1 C15 99.37(13) 4_556 6_565
O1 Eu1 C15 81.72(14) 7_566 6_565
O2 Eu1 C15 66.93(12) . 6_565
O5 Eu1 C15 24.20(12) 6_565 6_565
O10 Eu1 C15 96.01(17) . 6_565
O11 Eu1 C15 140.05(14) . 6_565
O7 Eu1 C15 144.89(12) 3_454 6_565
O8 Eu1 C15 93.65(12) 3_454 6_565
C14 Eu1 C15 118.59(13) 3_454 6_565
O6 Eu1 C15 25.04(11) 6_565 6_565
C2 C1 C6 118.5(5) . .
C2 C1 C13 120.8(4) . .
C6 C1 C13 120.7(5) . .
C1 C2 C3 120.7(5) . .
C2 C3 C4 120.0(5) . .
C2 C3 N1 117.6(5) . .
C4 C3 N1 122.5(5) . .
C5 C4 O9 118.0(5) . .
C5 C4 C3 119.3(5) . .
O9 C4 C3 122.7(5) . .
C6 C5 C4 120.8(5) . .
C5 C6 C1 120.7(5) . .
C8 C7 C12 120.9(5) . .
C8 C7 O9 116.6(4) . .
C12 C7 O9 122.5(4) . .
C7 C8 C9 119.4(4) . .
C10 C9 C8 120.2(4) . .
C10 C9 C14 120.5(4) . .
C8 C9 C14 119.2(4) . .
C11 C10 C9 119.3(4) . .
C12 C11 C10 120.4(4) . .
C12 C11 C15 117.9(4) . .
C10 C11 C15 121.8(4) . .
C7 C12 C11 119.8(4) . .
O1 C13 O2 126.7(5) . .
O1 C13 C1 116.1(4) . .
O2 C13 C1 117.2(4) . .
O8 C14 O7 122.1(4) . .
O8 C14 C9 119.2(4) . .
O7 C14 C9 118.7(4) . .
O8 C14 Eu1 63.4(2) . 3_546
O7 C14 Eu1 59.9(2) . 3_546
C9 C14 Eu1 167.3(3) . 3_546
O5 C15 O6 122.2(4) . .
O5 C15 C11 118.0(4) . .
O6 C15 C11 119.8(4) . .
O5 C15 Eu1 52.5(2) . 6_566
O6 C15 Eu1 70.9(3) . 6_566
C11 C15 Eu1 164.6(3) . 6_566
O10 C16 N2 132.5(7) . .
O11 C19 N3 123.8(7) . .
O4 N1 O3 123.4(5) . .
O4 N1 C3 118.9(5) . .
O3 N1 C3 117.7(5) . .
C16 N2 C18 117.3(6) . .
C16 N2 C17 123.0(8) . .
C18 N2 C17 115.7(8) . .
C16 N2 C17' 128.4(8) . .
C18 N2 C17' 107.2(7) . .
C17 N2 C17' 46.1(9) . .
C19 N3 C21 121.0(6) . .
C19 N3 C20 120.8(6) . .
C21 N3 C20 118.1(5) . .
C13 O1 Eu1 140.8(3) . 7_566
C13 O2 Eu1 135.7(3) . .
C15 O5 Eu1 103.3(3) . 6_566
C15 O6 Eu1 167.3(3) . 4_546
C15 O6 Eu1 84.1(3) . 6_566
Eu1 O6 Eu1 105.39(12) 4_546 6_566
C14 O7 Eu1 93.4(3) . 3_546
C14 O8 Eu1 90.1(3) . 3_546
C4 O9 C7 115.2(4) . .
C16 O10 Eu1 133.3(5) . .
C19 O11 Eu1 139.1(4) . .

loop_
_geom_bond_atom_site_label_1
_geom_bond_atom_site_label_2
_geom_bond_distance
_geom_bond_site_symmetry_2
Eu1 O6 2.356(3) 4_556
Eu1 O1 2.399(3) 7_566
Eu1 O2 2.406(3) .
Eu1 O5 2.412(4) 6_565
Eu1 O10 2.412(5) .
Eu1 O11 2.426(4) .
Eu1 O7 2.432(3) 3_454
Eu1 O8 2.510(3) 3_454
Eu1 C14 2.807(5) 3_454
Eu1 O6 2.811(3) 6_565
Eu1 C15 2.959(5) 6_565
C1 C2 1.385(7) .
C1 C6 1.399(7) .
C1 C13 1.501(6) .
C2 C3 1.387(7) .
C3 C4 1.395(7) .
C3 N1 1.457(7) .
C4 C5 1.376(8) .
C4 O9 1.386(6) .
C5 C6 1.373(7) .
C7 C8 1.379(7) .
C7 C12 1.381(7) .
C7 O9 1.389(6) .
C8 C9 1.394(7) .
C9 C10 1.394(7) .
C9 C14 1.502(6) .
C10 C11 1.390(6) .
C11 C12 1.384(7) .
C11 C15 1.506(7) .
C13 O1 1.250(6) .
C13 O2 1.257(6) .
C14 O8 1.251(6) .
C14 O7 1.266(6) .
C14 Eu1 2.807(5) 3_546
C15 O5 1.247(6) .
C15 O6 1.259(6) .
C15 Eu1 2.959(5) 6_566
C16 O10 1.170(8) .
C16 N2 1.279(8) .
C17 N2 1.471(15) .
C17' N2 1.546(15) .
C18 N2 1.431(9) .
C19 O11 1.236(8) .
C19 N3 1.310(8) .
C20 N3 1.461(8) .
C21 N3 1.456(9) .
N1 O4 1.214(6) .
N1 O3 1.223(7) .
O1 Eu1 2.399(3) 7_566
O5 Eu1 2.412(4) 6_566
O6 Eu1 2.356(3) 4_546
O6 Eu1 2.811(3) 6_566
O7 Eu1 2.432(3) 3_546
O8 Eu1 2.510(3) 3_546
